data_9005498
loop_
_publ_author_name
'Merlino, S.'
'Bonaccorsi, E.'
'Armbruster, T.'

_publ_section_title
;
 The real structure of tobermorite 11\%A: normal and anomalous forms,
 OD character and polytypic modifications
 Note: sample MD02
;
_journal_name_full 'European Journal of Mineralogy'
_journal_page_first 577
_journal_page_last 590
_journal_paper_doi 10.1127/0935-1221/2001/0013-0577
_journal_volume 13
_journal_year 2001
_chemical_compound_source 'Locality: Wessels mine, South Africa'
_chemical_formula_sum 'Ca2 H5 O11 Si3'
_chemical_name_mineral Tobermorite
_space_group_IT_number 8
_symmetry_space_group_name_Hall 'B -2'
_symmetry_space_group_name_H-M 'B 1 1 m'
_cell_angle_alpha 90
_cell_angle_beta 90
_cell_angle_gamma 123.25(1)
_cell_formula_units_Z 4
_cell_length_a 6.735(2)
_cell_length_b 7.385(1)
_cell_length_c 22.487(4)
_cell_volume 935.351
_database_code_amcsd 0006885
_exptl_crystal_density_diffrn 2.453
_refine_ls_R_factor_gt 0.051
_cod_original_formula_sum 'Ca2 Si3 O11 H5'
_cod_database_code 9005498

loop_
_space_group_symop_operation_xyz
x,y,z
1/2+x,y,1/2+z
x,y,-z
1/2+x,y,1/2-z

loop_
_atom_site_label
_atom_site_fract_x
_atom_site_fract_y
_atom_site_fract_z
_atom_site_U_iso_or_equiv
_atom_site_type_symbol
_atom_site_attached_hydrogens
Ca1 0.26510 0.43280 0.20557 0.00850 Ca 0
Ca3 0.74990 0.92280 0.29348 0.00740 Ca 0
Si1 0.75810 0.38620 0.15738 0.00540 Si 0
Si2 0.90870 0.75310 0.07117 0.00860 Si 0
Si3 0.75920 0.96970 0.15773 0.00560 Si 0
O1 0.77100 0.50590 0.09420 0.01400 O 0
O2 0.75900 0.17800 0.13270 0.01270 O 0
O3 0.98500 0.53690 0.19820 0.00910 O 0
O4 0.51900 0.30630 0.19420 0.01200 O 0
O5 0.89400 0.74600 0.00000 0.01700 O 0
O6 0.18800 0.89300 0.09400 0.01800 O 0
Wat6 0.27000 0.43400 0.09390 0.04500 O 2
O7 0.77000 0.86010 0.09510 0.01500 O 0
O8 0.52300 0.81100 0.19500 0.01100 O 0
O9 0.98700 0.04590 0.19850 0.01000 O 0
Wat1 0.42700 0.21900 0.00000 0.14000 O 2
Wat2 0.87900 0.23700 0.00000 0.06000 O 2
Wat3 0.42200 0.80000 0.00000 0.13000 O 2

loop_
_cod_changelog_entry_id
_cod_changelog_entry_author
_cod_changelog_entry_date
_cod_changelog_entry_text
1
;cod-tools version 3.8.0
Id: cif_guess_AMCSD_atom_types 9574 2023-05-10 09:00:05Z saulius
;
2023-05-10T18:50:09+03:00
;Derived atom types and hydrogen counts
from atom names that follow the AMCSD naming convention
(Wat == water, O-H == hydroxyl).
;

loop_
_cod_related_entry_id
_cod_related_entry_database
_cod_related_entry_code
1 AMCSD 0006885
